data_2016049
loop_
_publ_author_name
'Smith, Gary L. N.'
'Powell, Douglas R.'
'Khan, Masood A.'
'Taylor, Richard W.'

_publ_section_title
;
 Three related benzoannelated diazapolyether macrocycles: effects of
 macrocycle ring size and position of benzo groups on hydrogen bonding
 of the amine H atoms
;
_journal_coeditor_code GZ3082
_journal_issue 7
_journal_name_full 'Acta Crystallographica Section C'
_journal_page_first o378
_journal_page_last o381
_journal_paper_doi 10.1107/S0108270107022160
_journal_volume 63
_journal_year 2007
_chemical_formula_iupac 'C20 H26 N2 O4'
_chemical_formula_moiety 'C20 H26 N2 O4'
_chemical_formula_sum 'C20 H26 N2 O4'
_chemical_formula_weight 358.43
_chemical_name_systematic
;
6,7,9,10,12,13,20,21-octahydro-5H,14H-8,11,19,22-tetraoxa-
5,14-diazadibenzo[a,g]cyclooctadecene
;
_space_group_IT_number 15
_symmetry_cell_setting monoclinic
_symmetry_space_group_name_Hall '-C 2yc'
_symmetry_space_group_name_H-M 'C 1 2/c 1'
_atom_sites_solution_hydrogens geom
_atom_sites_solution_primary direct
_atom_sites_solution_secondary difmap
_audit_creation_method SHELXL-97
_cell_angle_alpha 90.00
_cell_angle_beta 109.485(5)
_cell_angle_gamma 90.00
_cell_formula_units_Z 4
_cell_length_a 11.837(2)
_cell_length_b 18.116(3)
_cell_length_c 9.2565(18)
_cell_measurement_reflns_used 5690
_cell_measurement_temperature 120(2)
_cell_measurement_theta_max 26.4
_cell_measurement_theta_min 2.1
_cell_volume 1871.3(6)
_computing_cell_refinement SMART
_computing_data_collection 'SMART (Bruker, 1998)'
_computing_data_reduction 'SAINT (Bruker, 1998)'
_computing_molecular_graphics SHELXTL
_computing_publication_material SHELXTL
_computing_structure_refinement SHELXTL
_computing_structure_solution 'SHELXTL (Sheldrick, 2000)'
_diffrn_ambient_temperature 120(2)
_diffrn_measured_fraction_theta_full 0.999
_diffrn_measured_fraction_theta_max 0.999
_diffrn_measurement_device_type 'Bruker APEX CCD'
_diffrn_measurement_method '\w scans'
_diffrn_radiation_monochromator graphite
_diffrn_radiation_source 'fine-focus sealed tube'
_diffrn_radiation_type MoK\a
_diffrn_radiation_wavelength 0.71073
_diffrn_reflns_av_R_equivalents 0.0182
_diffrn_reflns_av_sigmaI/netI 0.0123
_diffrn_reflns_limit_h_max 14
_diffrn_reflns_limit_h_min -14
_diffrn_reflns_limit_k_max 22
_diffrn_reflns_limit_k_min -22
_diffrn_reflns_limit_l_max 11
_diffrn_reflns_limit_l_min -11
_diffrn_reflns_number 9314
_diffrn_reflns_theta_full 26.00
_diffrn_reflns_theta_max 26.00
_diffrn_reflns_theta_min 2.14
_diffrn_standards_number 0
_exptl_absorpt_coefficient_mu 0.089
_exptl_absorpt_correction_T_max 0.989
_exptl_absorpt_correction_T_min 0.973
_exptl_absorpt_correction_type multi-scan
_exptl_absorpt_process_details '(SADABS; Sheldrick, 2002)'
_exptl_crystal_colour colourless
_exptl_crystal_density_diffrn 1.272
_exptl_crystal_density_method 'not measured'
_exptl_crystal_description prism
_exptl_crystal_F_000 768
_exptl_crystal_size_max 0.28
_exptl_crystal_size_mid 0.18
_exptl_crystal_size_min 0.14
_refine_diff_density_max 0.239
_refine_diff_density_min -0.206
_refine_ls_extinction_coef 0.0083(10)
_refine_ls_extinction_expression Fc^*^=kFc[1+0.001xFc^2^\l^3^/sin(2\q)]^-1/4^
_refine_ls_extinction_method SHELXL
_refine_ls_goodness_of_fit_ref 1.002
_refine_ls_hydrogen_treatment mixed
_refine_ls_matrix_type full
_refine_ls_number_parameters 122
_refine_ls_number_reflns 1839
_refine_ls_number_restraints 0
_refine_ls_restrained_S_all 1.002
_refine_ls_R_factor_all 0.0350
_refine_ls_R_factor_gt 0.0334
_refine_ls_shift/su_max 0.000
_refine_ls_shift/su_mean 0.000
_refine_ls_structure_factor_coef Fsqd
_refine_ls_weighting_details 'calc w=1/[\s^2^(Fo^2^)+(0.0540P)^2^+1.0000P] where P=(Fo^2^+2Fc^2^)/3'
_refine_ls_weighting_scheme calc
_refine_ls_wR_factor_gt 0.0889
_refine_ls_wR_factor_ref 0.0908
_reflns_number_gt 1726
_reflns_number_total 1839
_reflns_threshold_expression I>2\s(I)
_cod_data_source_file gz3082.cif
_cod_data_source_block II
_cod_depositor_comments
;
The following automatic conversions were performed:
'_symmetry_cell_setting' value 'Monoclinic' changed to 'monoclinic'
according to '/home/saulius/struct/CIF-dictionaries/cif_core.dic'
dictionary named 'cif_core.dic' version 2.4.1 from 2010-06-29.

Automatic conversion script
Id: cif_fix_enum 1527 2010-12-29 10:47:43Z saulius 

The following automatic conversions were performed:

'_symmetry_cell_setting' value 'Monoclinic' changed to 'monoclinic'
according to /home/saulius/struct/CIF-dictionaries/cif_core.dic
dictionary named 'cif_core.dic' version 2.4.1 from 2010-06-29.

Automatic conversion script
Id: cif_fix_values 1715 2011-07-08 13:25:40Z adriana 
;
_cod_original_sg_symbol_H-M 'C 2/c'
_cod_database_code 2016049
_cod_database_fobs_code 2016049

loop_
_symmetry_equiv_pos_as_xyz
'x, y, z'
'-x, y, -z+1/2'
'x+1/2, y+1/2, z'
'-x+1/2, y+1/2, -z+1/2'
'-x, -y, -z'
'x, -y, z-1/2'
'-x+1/2, -y+1/2, -z'
'x+1/2, -y+1/2, z-1/2'

loop_
_atom_site_type_symbol
_atom_site_label
_atom_site_fract_x
_atom_site_fract_y
_atom_site_fract_z
_atom_site_U_iso_or_equiv
_atom_site_adp_type
_atom_site_calc_flag
_atom_site_refinement_flags
_atom_site_occupancy
C C1 0.18564(9) 0.31043(6) 0.63215(11) 0.0262(2) Uani d . 1
H H1 0.2085 0.2682 0.6961 0.031 Uiso calc R 1
C C2 0.06692(10) 0.33518(6) 0.58493(12) 0.0302(3) Uani d . 1
H H2 0.0092 0.3101 0.6177 0.036 Uiso calc R 1
C C3 0.03388(9) 0.39600(6) 0.49067(13) 0.0300(3) Uani d . 1
H H3 -0.0468 0.4127 0.4585 0.036 Uiso calc R 1
C C4 0.11801(9) 0.43320(6) 0.44222(12) 0.0254(2) Uani d . 1
H H4 0.0939 0.4750 0.3772 0.030 Uiso calc R 1
N N5 0.32358(8) 0.44260(5) 0.44061(10) 0.0237(2) Uani d . 1
H H5 0.3953(12) 0.4283(7) 0.4856(14) 0.028 Uiso d . 1
C C6 0.30872(9) 0.51483(6) 0.36939(11) 0.0250(2) Uani d . 1
H H6A 0.2312 0.5161 0.2844 0.030 Uiso calc R 1
H H6B 0.3731 0.5224 0.3247 0.030 Uiso calc R 1
C C7 0.31192(9) 0.57776(6) 0.47855(12) 0.0258(2) Uani d . 1
H H7A 0.2899 0.6246 0.4208 0.031 Uiso calc R 1
H H7B 0.2536 0.5685 0.5322 0.031 Uiso calc R 1
O O8 0.42944(6) 0.58316(4) 0.58670(8) 0.0255(2) Uani d . 1
C C9 0.43885(10) 0.64274(6) 0.68967(12) 0.0280(3) Uani d . 1
H H9A 0.3767 0.6379 0.7389 0.034 Uiso calc R 1
H H9B 0.4256 0.6900 0.6328 0.034 Uiso calc R 1
C C21 0.43311(9) 0.26993(5) 0.73029(11) 0.0239(2) Uani d . 1
H H21A 0.3988 0.2227 0.6812 0.029 Uiso calc R 1
H H21B 0.4113 0.2766 0.8238 0.029 Uiso calc R 1
O O22 0.38886(6) 0.33012(4) 0.62683(8) 0.0249(2) Uani d . 1
C C23 0.26966(9) 0.34751(5) 0.58562(10) 0.0216(2) Uani d . 1
C C24 0.23705(8) 0.40991(5) 0.48789(11) 0.0208(2) Uani d . 1

loop_
_atom_site_aniso_label
_atom_site_aniso_U_11
_atom_site_aniso_U_22
_atom_site_aniso_U_33
_atom_site_aniso_U_12
_atom_site_aniso_U_13
_atom_site_aniso_U_23
C1 0.0311(5) 0.0257(5) 0.0206(5) -0.0069(4) 0.0070(4) -0.0027(4)
C2 0.0293(5) 0.0345(6) 0.0308(5) -0.0102(4) 0.0152(4) -0.0074(4)
C3 0.0223(5) 0.0325(6) 0.0362(6) -0.0007(4) 0.0109(4) -0.0081(4)
C4 0.0232(5) 0.0245(5) 0.0270(5) 0.0013(4) 0.0063(4) -0.0027(4)
N5 0.0197(4) 0.0242(5) 0.0263(4) 0.0023(3) 0.0066(3) 0.0044(3)
C6 0.0247(5) 0.0266(5) 0.0227(5) 0.0004(4) 0.0064(4) 0.0057(4)
C7 0.0237(5) 0.0240(5) 0.0288(5) 0.0032(4) 0.0074(4) 0.0066(4)
O8 0.0238(4) 0.0258(4) 0.0266(4) 0.0008(3) 0.0081(3) -0.0013(3)
C9 0.0356(6) 0.0218(5) 0.0277(5) 0.0032(4) 0.0121(5) 0.0019(4)
C21 0.0290(6) 0.0183(5) 0.0202(5) -0.0010(4) 0.0027(4) 0.0013(4)
O22 0.0218(4) 0.0231(4) 0.0258(4) -0.0008(3) 0.0026(3) 0.0053(3)
C23 0.0222(5) 0.0223(5) 0.0179(4) -0.0024(4) 0.0035(4) -0.0047(3)
C24 0.0219(5) 0.0217(5) 0.0182(4) -0.0015(4) 0.0057(4) -0.0041(4)

loop_
_atom_type_symbol
_atom_type_description
_atom_type_scat_dispersion_real
_atom_type_scat_dispersion_imag
_atom_type_scat_source
C C 0.0033 0.0016 'International Tables Vol C Tables 4.2.6.8 and 6.1.1.4'
H H 0.0000 0.0000 'International Tables Vol C Tables 4.2.6.8 and 6.1.1.4'
N N 0.0061 0.0033 'International Tables Vol C Tables 4.2.6.8 and 6.1.1.4'
O O 0.0106 0.0060 'International Tables Vol C Tables 4.2.6.8 and 6.1.1.4'

loop_
_geom_angle_atom_site_label_1
_geom_angle_atom_site_label_2
_geom_angle_atom_site_label_3
_geom_angle_site_symmetry_1
_geom_angle_site_symmetry_3
_geom_angle
C23 C1 C2 . . 119.93(10)
C23 C1 H1 . . 120.0
C2 C1 H1 . . 120.0
C3 C2 C1 . . 119.81(9)
C3 C2 H2 . . 120.1
C1 C2 H2 . . 120.1
C2 C3 C4 . . 120.50(10)
C2 C3 H3 . . 119.8
C4 C3 H3 . . 119.8
C24 C4 C3 . . 120.93(10)
C24 C4 H4 . . 119.5
C3 C4 H4 . . 119.5
C24 N5 C6 . . 122.91(8)
C24 N5 H5 . . 116.1(9)
C6 N5 H5 . . 116.6(9)
N5 C6 C7 . . 113.81(8)
N5 C6 H6A . . 108.8
C7 C6 H6A . . 108.8
N5 C6 H6B . . 108.8
C7 C6 H6B . . 108.8
H6A C6 H6B . . 107.7
O8 C7 C6 . . 108.81(8)
O8 C7 H7A . . 109.9
C6 C7 H7A . . 109.9
O8 C7 H7B . . 109.9
C6 C7 H7B . . 109.9
H7A C7 H7B . . 108.3
C9 O8 C7 . . 111.39(8)
O8 C9 C9 . 2_656 109.81(8)
O8 C9 H9A . . 109.7
C9 C9 H9A 2_656 . 109.7
O8 C9 H9B . . 109.7
C9 C9 H9B 2_656 . 109.7
H9A C9 H9B . . 108.2
O22 C21 C21 . 2_656 106.48(7)
O22 C21 H21A . . 110.4
C21 C21 H21A 2_656 . 110.4
O22 C21 H21B . . 110.4
C21 C21 H21B 2_656 . 110.4
H21A C21 H21B . . 108.6
C23 O22 C21 . . 118.35(8)
O22 C23 C1 . . 125.63(9)
O22 C23 C24 . . 113.38(8)
C1 C23 C24 . . 120.99(9)
N5 C24 C4 . . 123.91(9)
N5 C24 C23 . . 118.23(9)
C4 C24 C23 . . 117.83(9)

loop_
_geom_bond_atom_site_label_1
_geom_bond_atom_site_label_2
_geom_bond_site_symmetry_2
_geom_bond_distance
C1 C23 . 1.3826(14)
C1 C2 . 1.3990(15)
C1 H1 . 0.9500
C2 C3 . 1.3786(16)
C2 H2 . 0.9500
C3 C4 . 1.3946(15)
C3 H3 . 0.9500
C4 C24 . 1.3946(14)
C4 H4 . 0.9500
N5 C24 . 1.3749(13)
N5 C6 . 1.4493(13)
N5 H5 . 0.851(14)
C6 C7 . 1.5155(14)
C6 H6A . 0.9900
C6 H6B . 0.9900
C7 O8 . 1.4205(12)
C7 H7A . 0.9900
C7 H7B . 0.9900
O8 C9 . 1.4196(12)
C9 C9 2_656 1.505(2)
C9 H9A . 0.9900
C9 H9B . 0.9900
C21 O22 . 1.4303(11)
C21 C21 2_656 1.502(2)
C21 H21A . 0.9900
C21 H21B . 0.9900
O22 C23 . 1.3699(12)
C23 C24 . 1.4185(14)

loop_
_geom_hbond_atom_site_label_D
_geom_hbond_atom_site_label_H
_geom_hbond_atom_site_label_A
_geom_hbond_site_symmetry_A
_geom_hbond_distance_DH
_geom_hbond_distance_HA
_geom_hbond_distance_DA
_geom_hbond_angle_DHA
N5 H5 O8 5_666 0.851(14) 2.392(13) 3.0530(12) 134.9(11)
N5 H5 O22 . 0.851(14) 2.223(13) 2.6138(11) 107.9(10)

loop_
_geom_torsion_atom_site_label_1
_geom_torsion_atom_site_label_2
_geom_torsion_atom_site_label_3
_geom_torsion_atom_site_label_4
_geom_torsion_site_symmetry_1
_geom_torsion_site_symmetry_4
_geom_torsion
C23 C1 C2 C3 . . 0.74(15)
C1 C2 C3 C4 . . -0.14(15)
C2 C3 C4 C24 . . -0.06(15)
C24 N5 C6 C7 . . 70.84(12)
N5 C6 C7 O8 . . 67.58(10)
C6 C7 O8 C9 . . 178.31(8)
C7 O8 C9 C9 . 2_656 175.21(9)
C21 C21 O22 C23 2_656 . -173.01(8)
C21 O22 C23 C1 . . -1.91(14)
C21 O22 C23 C24 . . 177.52(8)
C2 C1 C23 O22 . . 178.24(9)
C2 C1 C23 C24 . . -1.14(15)
C6 N5 C24 C4 . . 15.54(15)
C6 N5 C24 C23 . . -166.26(9)
C3 C4 C24 N5 . . 177.90(9)
C3 C4 C24 C23 . . -0.31(14)
O22 C23 C24 N5 . . 3.15(12)
C1 C23 C24 N5 . . -177.40(9)
O22 C23 C24 C4 . . -178.54(8)
C1 C23 C24 C4 . . 0.91(14)
